data_7220087
loop_
_publ_author_name
'Guo, Hongchao'
'Li, Zhen'
'Yu, Hao'
'Feng, Yalin'
'Hou, Zhanfeng'
'Zhang, Lei'
'Yang, Wenjun'
'Wu, Yang'
'Xiao, Yumei'

_publ_section_title
;
 Phosphine-catalyzed [4 + 3] Cycloaddition Reaction of Aromatic Azomethine
 Imines with Allenoates
;
_journal_name_full 'RSC Adv.'
_journal_paper_doi 10.1039/C5RA04374C
_journal_year 2015
_chemical_formula_moiety 'C28 H26 N2 O3'
_chemical_formula_sum 'C28 H26 N2 O3'
_chemical_formula_weight 438.51
_chemical_name_systematic
;
 ?
;
_space_group_crystal_system monoclinic
_space_group_IT_number 14
_space_group_name_Hall '-P 2ybc'
_space_group_name_H-M_alt 'P 1 21/c 1'
_symmetry_space_group_name_Hall '-P 2ybc'
_symmetry_space_group_name_H-M 'P 1 21/c 1'
_atom_sites_solution_hydrogens geom
_audit_creation_date 2014-09-01
_audit_creation_method
;
Olex2 1.2
(compiled 2013.12.10 svn.r2850 for OlexSys, GUI svn.r4736)
;
_audit_update_record
;
2015-02-14 deposited with the CCDC.
2015-04-08 downloaded from the CCDC.
;
_cell_angle_alpha 90
_cell_angle_beta 97.211(3)
_cell_angle_gamma 90
_cell_formula_units_Z 4
_cell_length_a 8.5503(19)
_cell_length_b 17.424(4)
_cell_length_c 15.187(3)
_cell_measurement_reflns_used 6359
_cell_measurement_temperature 173.1500
_cell_measurement_theta_max 27.4851
_cell_measurement_theta_min 1.1687
_cell_volume 2244.7(8)
_computing_cell_refinement 'CrystalClear (Rigaku Inc., 2007)'
_computing_data_collection 'CrystalClear (Rigaku Inc., 2007)'
_computing_data_reduction 'CrystalClear (Rigaku Inc., 2007)'
_computing_molecular_graphics 'Olex2 (Dolomanov et al., 2009)'
_computing_publication_material 'Olex2 (Dolomanov et al., 2009)'
_computing_structure_refinement 'SHELXL (Sheldrick, 2013)'
_computing_structure_solution
;
'SHELXS (Sheldrick, 2013)'
;
_diffrn_ambient_temperature 173.1500
_diffrn_detector_area_resol_mean 28.5714
_diffrn_measured_fraction_theta_full 0.994
_diffrn_measured_fraction_theta_max 0.993
_diffrn_measurement_device
;
Saturn724+ (2x2 bin mode)
;
_diffrn_measurement_device_details
;
AFC10: Fixed Chi 2 circle
;
_diffrn_measurement_device_type 'Saturn724+ CCD'
_diffrn_measurement_method '\w scans at fixed \c = 45\%'
_diffrn_orient_matrix_type d*Trek
_diffrn_orient_matrix_UB_11 0.0275
_diffrn_orient_matrix_UB_12 0.0802
_diffrn_orient_matrix_UB_13 -0.0819
_diffrn_orient_matrix_UB_21 -0.0469
_diffrn_orient_matrix_UB_22 0.0301
_diffrn_orient_matrix_UB_23 0.0137
_diffrn_orient_matrix_UB_31 0.0367
_diffrn_orient_matrix_UB_32 0.0394
_diffrn_orient_matrix_UB_33 0.0389
_diffrn_radiation_detector CCD
_diffrn_radiation_monochromator 'Graphite Monochromator'
_diffrn_radiation_type MoK\a
_diffrn_radiation_wavelength 0.71073
_diffrn_reflns_av_R_equivalents 0.0310
_diffrn_reflns_av_unetI/netI 0.0324
_diffrn_reflns_Laue_measured_fraction_full 0.994
_diffrn_reflns_Laue_measured_fraction_max 0.993
_diffrn_reflns_limit_h_max 11
_diffrn_reflns_limit_h_min -11
_diffrn_reflns_limit_k_max 22
_diffrn_reflns_limit_k_min -22
_diffrn_reflns_limit_l_max 18
_diffrn_reflns_limit_l_min -19
_diffrn_reflns_number 14344
_diffrn_reflns_point_group_measured_fraction_full 0.994
_diffrn_reflns_point_group_measured_fraction_max 0.993
_diffrn_reflns_theta_full 26.000
_diffrn_reflns_theta_max 27.484
_diffrn_reflns_theta_min 1.787
_diffrn_source 'Sealed Tube'
_diffrn_source_current 30.0000
_diffrn_source_power 1.5000
_diffrn_source_voltage 50.0000
_exptl_absorpt_coefficient_mu 0.085
_exptl_absorpt_correction_T_max 1.0000
_exptl_absorpt_correction_T_min 0.8314
_exptl_absorpt_correction_type multi-scan
_exptl_absorpt_process_details 'CrystalClear (Rigaku Inc., 2007)'
_exptl_crystal_colour Colorless
_exptl_crystal_density_diffrn 1.298
_exptl_crystal_description block
_exptl_crystal_F_000 928
_exptl_crystal_size_max 0.51
_exptl_crystal_size_mid 0.28
_exptl_crystal_size_min 0.25
_refine_diff_density_max 0.228
_refine_diff_density_min -0.185
_refine_diff_density_rms 0.040
_refine_ls_extinction_method none
_refine_ls_goodness_of_fit_ref 1.196
_refine_ls_hydrogen_treatment constr
_refine_ls_matrix_type full
_refine_ls_number_parameters 338
_refine_ls_number_reflns 5103
_refine_ls_number_restraints 116
_refine_ls_restrained_S_all 1.193
_refine_ls_R_factor_all 0.0661
_refine_ls_R_factor_gt 0.0606
_refine_ls_shift/su_max 0.001
_refine_ls_shift/su_mean 0.000
_refine_ls_structure_factor_coef Fsqd
_refine_ls_weighting_details 'w=1/[\s^2^(Fo^2^)+(0.0374P)^2^+1.0903P] where P=(Fo^2^+2Fc^2^)/3'
_refine_ls_weighting_scheme calc
_refine_ls_wR_factor_gt 0.1260
_refine_ls_wR_factor_ref 0.1298
_reflns_Friedel_coverage 0.000
_reflns_number_gt 4768
_reflns_number_total 5103
_reflns_threshold_expression 'I > 2\s(I)'
_cod_data_source_file c5ra04374c2.cif
_cod_data_source_block sa3591
_cod_original_cell_volume 2244.6(9)
_cod_database_code 7220087
_shelxl_version_number 2013-4
_shelx_space_group_comment
;
The symmetry employed for this shelxl refinement is uniquely defined
by the following loop, which should always be used as a source of
symmetry information in preference to the above space-group names.
They are only intended as comments.
;
_diffrn_number_total 5282
_olex2_refinement_description
;
1. Fixed Uiso
 At 1.2 times of:
  All C(H) groups, All C(H,H) groups
 At 1.5 times of:
  All C(H,H,H) groups
2. Restrained distances
 O3A-C20 = O3-C20
 1.34 with sigma of 0.01
3. Uiso/Uaniso restraints and constraints
O2 \\sim O3 \\sim C21 \\sim C22 \\sim O3A \\sim C21A \\sim C22A \\sim O2A:
within 1.7A with sigma of 0.02 and sigma for terminal atoms of 0.04
Uanis(O2) \\sim Ueq, Uanis(O3) \\sim Ueq, Uanis(C21) \\sim Ueq, Uanis(C22)
\\sim Ueq, Uanis(O3A) \\sim Ueq, Uanis(C21A) \\sim Ueq, Uanis(C22A) \\sim Ueq,
Uanis(O2A) \\sim Ueq: with sigma of 0.01 and sigma for terminal atoms of 0.02
4. Others
 Sof(O3A)=Sof(C21A)=Sof(H21C)=Sof(H21D)=Sof(C22A)=Sof(H22D)=Sof(H22E)=
 Sof(H22F)=Sof(O2A)=1-FVAR(1)
 Sof(O2)=Sof(O3)=Sof(C21)=Sof(H21A)=Sof(H21B)=Sof(C22)=Sof(H22A)=Sof(H22B)=
 Sof(H22C)=FVAR(1)
5.a Ternary CH refined with riding coordinates:
 C1(H1), C5(H5)
5.b Secondary CH2 refined with riding coordinates:
 C2(H2A,H2B), C21(H21A,H21B), C21A(H21C,H21D)
5.c Aromatic/amide H refined with riding coordinates:
 C3(H3), C9(H9), C10(H10), C11(H11), C12(H12), C15(H15), C16(H16), C17(H17),
 C18(H18), C24(H24), C25(H25), C26(H26), C27(H27), C28(H28)
5.d Idealised Me refined as rotating group:
 C7(H7A,H7B,H7C), C22(H22A,H22B,H22C), C22A(H22D,H22E,H22F)
;

loop_
_space_group_symop_operation_xyz
'x, y, z'
'-x, y+1/2, -z+1/2'
'-x, -y, -z'
'x, -y-1/2, z-1/2'

loop_
_atom_site_label
_atom_site_type_symbol
_atom_site_fract_x
_atom_site_fract_y
_atom_site_fract_z
_atom_site_U_iso_or_equiv
_atom_site_adp_type
_atom_site_occupancy
_atom_site_site_symmetry_order
_atom_site_calc_flag
_atom_site_refinement_flags_posn
_atom_site_refinement_flags_adp
_atom_site_refinement_flags_occupancy
_atom_site_disorder_assembly
_atom_site_disorder_group
O1 O 1.17407(14) 0.71337(8) 0.33129(8) 0.0380(3) Uani 1 1 d . . . . .
O2 O 0.9361(13) 0.6384(4) 0.5575(6) 0.074(2) Uani 0.637(7) 1 d . U P A 1
O3 O 0.6745(9) 0.5930(6) 0.5287(6) 0.0508(18) Uani 0.637(7) 1 d D U P A 1
N1 N 0.78067(15) 0.67240(8) 0.25030(9) 0.0229(3) Uani 1 1 d . . . . .
N2 N 0.91176(15) 0.69659(8) 0.30824(8) 0.0239(3) Uani 1 1 d . . . . .
C1 C 0.65140(18) 0.72823(10) 0.23663(11) 0.0249(3) Uani 1 1 d . . . . .
H1 H 0.6969 0.7784 0.2255 0.030 Uiso 1 1 calc R . . . .
C2 C 0.5559(2) 0.73689(11) 0.31715(11) 0.0319(4) Uani 1 1 d . . . . .
H2A H 0.5605 0.7901 0.3359 0.038 Uiso 1 1 calc R . . . .
H2B H 0.4463 0.7249 0.2973 0.038 Uiso 1 1 calc R . . . .
C3 C 0.6102(2) 0.68779(10) 0.39580(11) 0.0283(4) Uani 1 1 d . . . . .
H3 H 0.5344 0.6595 0.4205 0.034 Uiso 1 1 calc R . . . .
C4 C 0.7593(2) 0.68153(9) 0.43322(11) 0.0262(3) Uani 1 1 d . . . . .
C5 C 0.89334(19) 0.72386(9) 0.39868(10) 0.0245(3) Uani 1 1 d . . . . .
H5 H 0.9899 0.7096 0.4370 0.029 Uiso 1 1 calc R . . . .
C6 C 1.05807(19) 0.69497(10) 0.28033(11) 0.0280(4) Uani 1 1 d . . . . .
C7 C 1.0678(2) 0.67150(12) 0.18622(12) 0.0374(4) Uani 1 1 d . . . . .
H7A H 1.0186 0.7099 0.1467 0.056 Uiso 1 1 calc GR . . . .
H7B H 1.0146 0.6234 0.1745 0.056 Uiso 1 1 calc GR . . . .
H7C H 1.1764 0.6662 0.1772 0.056 Uiso 1 1 calc GR . . . .
C8 C 0.74085(18) 0.59377(9) 0.25172(10) 0.0233(3) Uani 1 1 d . . . . .
C9 C 0.8278(2) 0.54041(10) 0.30561(11) 0.0285(4) Uani 1 1 d . . . . .
H9 H 0.9133 0.5567 0.3452 0.034 Uiso 1 1 calc R . . . .
C10 C 0.7884(2) 0.46337(10) 0.30089(12) 0.0346(4) Uani 1 1 d . . . . .
H10 H 0.8466 0.4281 0.3375 0.042 Uiso 1 1 calc R . . . .
C11 C 0.6616(2) 0.43881(11) 0.24141(13) 0.0391(4) Uani 1 1 d . . . . .
H11 H 0.6351 0.3870 0.2379 0.047 Uiso 1 1 calc R . . . .
C12 C 0.5751(2) 0.49150(11) 0.18753(12) 0.0351(4) Uani 1 1 d . . . . .
H12 H 0.4901 0.4745 0.1481 0.042 Uiso 1 1 calc R . . . .
C13 C 0.61194(19) 0.56955(10) 0.19065(10) 0.0262(3) Uani 1 1 d . . . . .
C14 C 0.52557(19) 0.62736(10) 0.13246(10) 0.0269(4) Uani 1 1 d . . . . .
C15 C 0.4265(2) 0.60768(12) 0.05492(11) 0.0349(4) Uani 1 1 d . . . . .
H15 H 0.4163 0.5565 0.0378 0.042 Uiso 1 1 calc R . . . .
C16 C 0.3436(2) 0.66373(13) 0.00359(12) 0.0410(5) Uani 1 1 d . . . . .
H16 H 0.2775 0.6498 -0.0473 0.049 Uiso 1 1 calc R . . . .
C17 C 0.3587(2) 0.73992(13) 0.02758(12) 0.0405(5) Uani 1 1 d . . . . .
H17 H 0.3008 0.7772 -0.0060 0.049 Uiso 1 1 calc R . . . .
C18 C 0.4605(2) 0.76064(12) 0.10200(12) 0.0343(4) Uani 1 1 d . . . . .
H18 H 0.4728 0.8122 0.1173 0.041 Uiso 1 1 calc R . . . .
C19 C 0.54478(18) 0.70507(10) 0.15411(10) 0.0265(4) Uani 1 1 d . . . . .
C20 C 0.8034(3) 0.63223(12) 0.51166(14) 0.0428(5) Uani 1 1 d D . . . .
C21 C 0.6989(9) 0.5341(5) 0.6013(5) 0.0626(18) Uani 0.637(7) 1 d . U P A 1
H21A H 0.7842 0.5500 0.6457 0.075 Uiso 0.637(7) 1 calc R . P A 1
H21B H 0.6039 0.5294 0.6298 0.075 Uiso 0.637(7) 1 calc R . P A 1
C22 C 0.7368(5) 0.4603(2) 0.5640(3) 0.0655(16) Uani 0.637(7) 1 d . U P A 1
H22A H 0.6566 0.4469 0.5165 0.098 Uiso 0.637(7) 1 calc GR . P A 1
H22B H 0.7422 0.4217 0.6093 0.098 Uiso 0.637(7) 1 calc GR . P A 1
H22C H 0.8367 0.4638 0.5417 0.098 Uiso 0.637(7) 1 calc GR . P A 1
C23 C 0.87877(18) 0.81114(10) 0.40377(10) 0.0244(3) Uani 1 1 d . . . . .
C24 C 0.8135(2) 0.84442(10) 0.47406(11) 0.0290(4) Uani 1 1 d . . . . .
H24 H 0.7739 0.8131 0.5157 0.035 Uiso 1 1 calc R . . . .
C25 C 0.8066(2) 0.92347(10) 0.48302(12) 0.0326(4) Uani 1 1 d . . . . .
H25 H 0.7633 0.9447 0.5307 0.039 Uiso 1 1 calc R . . . .
C26 C 0.8639(2) 0.97090(11) 0.42158(12) 0.0334(4) Uani 1 1 d . . . . .
H26 H 0.8590 1.0240 0.4274 0.040 Uiso 1 1 calc R . . . .
C27 C 0.9282(2) 0.93870(11) 0.35158(13) 0.0360(4) Uani 1 1 d . . . . .
H27 H 0.9666 0.9703 0.3098 0.043 Uiso 1 1 calc R . . . .
C28 C 0.9364(2) 0.85956(11) 0.34269(12) 0.0322(4) Uani 1 1 d . . . . .
H28 H 0.9810 0.8387 0.2953 0.039 Uiso 1 1 calc R . . . .
O3A O 0.6995(16) 0.5870(10) 0.5441(11) 0.044(2) Uani 0.363(7) 1 d D U P A 2
C21A C 0.7462(15) 0.5457(9) 0.6208(9) 0.059(3) Uani 0.363(7) 1 d . U P A 2
H21C H 0.7341 0.5762 0.6729 0.070 Uiso 0.363(7) 1 calc R . P A 2
H21D H 0.8556 0.5302 0.6233 0.070 Uiso 0.363(7) 1 calc R . P A 2
C22A C 0.6432(11) 0.4786(4) 0.6161(6) 0.067(3) Uani 0.363(7) 1 d . U P A 2
H22D H 0.6559 0.4494 0.5638 0.101 Uiso 0.363(7) 1 calc GR . P A 2
H22E H 0.5355 0.4949 0.6137 0.101 Uiso 0.363(7) 1 calc GR . P A 2
H22F H 0.6704 0.4472 0.6677 0.101 Uiso 0.363(7) 1 calc GR . P A 2
O2A O 0.928(2) 0.6128(7) 0.5398(11) 0.058(2) Uani 0.363(7) 1 d . U P A 2

loop_
_atom_site_aniso_label
_atom_site_aniso_U_11
_atom_site_aniso_U_22
_atom_site_aniso_U_33
_atom_site_aniso_U_23
_atom_site_aniso_U_13
_atom_site_aniso_U_12
O1 0.0188(6) 0.0606(9) 0.0338(7) -0.0095(6) -0.0001(5) -0.0036(6)
O2 0.063(3) 0.091(5) 0.062(4) 0.049(4) -0.019(3) -0.009(4)
O3 0.067(3) 0.044(2) 0.045(4) 0.030(2) 0.021(3) 0.009(2)
N1 0.0157(6) 0.0286(7) 0.0235(6) -0.0016(5) -0.0016(5) -0.0010(5)
N2 0.0158(6) 0.0338(7) 0.0216(6) -0.0050(5) 0.0004(5) -0.0019(5)
C1 0.0186(7) 0.0276(8) 0.0281(8) 0.0015(6) 0.0010(6) -0.0003(6)
C2 0.0208(8) 0.0447(10) 0.0294(9) -0.0071(8) 0.0002(7) 0.0041(7)
C3 0.0277(8) 0.0296(8) 0.0301(8) -0.0047(7) 0.0133(7) -0.0037(7)
C4 0.0293(8) 0.0278(8) 0.0227(8) 0.0002(6) 0.0076(6) 0.0005(7)
C5 0.0216(8) 0.0322(8) 0.0194(7) 0.0005(6) 0.0008(6) -0.0001(6)
C6 0.0196(8) 0.0353(9) 0.0289(8) -0.0044(7) 0.0023(6) -0.0010(7)
C7 0.0275(9) 0.0550(12) 0.0313(9) -0.0106(8) 0.0095(7) -0.0032(8)
C8 0.0197(7) 0.0285(8) 0.0223(7) -0.0022(6) 0.0050(6) -0.0008(6)
C9 0.0234(8) 0.0340(9) 0.0276(8) -0.0027(7) 0.0021(6) 0.0019(7)
C10 0.0374(10) 0.0309(9) 0.0360(9) 0.0027(7) 0.0061(8) 0.0057(8)
C11 0.0415(11) 0.0295(9) 0.0460(11) -0.0019(8) 0.0042(9) -0.0059(8)
C12 0.0320(9) 0.0382(10) 0.0341(9) -0.0050(8) 0.0004(7) -0.0088(8)
C13 0.0222(8) 0.0337(9) 0.0224(8) -0.0019(6) 0.0025(6) -0.0028(7)
C14 0.0193(8) 0.0401(10) 0.0215(7) 0.0006(7) 0.0032(6) -0.0029(7)
C15 0.0270(9) 0.0511(11) 0.0258(8) -0.0037(8) 0.0002(7) -0.0067(8)
C16 0.0282(9) 0.0707(14) 0.0225(8) 0.0037(9) -0.0037(7) -0.0044(9)
C17 0.0299(9) 0.0604(13) 0.0302(9) 0.0171(9) 0.0001(7) 0.0009(9)
C18 0.0282(9) 0.0435(10) 0.0311(9) 0.0119(8) 0.0032(7) -0.0008(8)
C19 0.0185(7) 0.0393(9) 0.0219(8) 0.0059(7) 0.0034(6) -0.0022(7)
C20 0.0508(13) 0.0418(11) 0.0377(10) 0.0127(9) 0.0133(9) 0.0054(10)
C21 0.071(4) 0.059(3) 0.060(4) 0.030(3) 0.016(3) -0.001(3)
C22 0.054(3) 0.049(2) 0.089(3) 0.029(2) -0.010(2) -0.0003(19)
C23 0.0197(7) 0.0323(8) 0.0203(7) -0.0014(6) -0.0011(6) -0.0028(6)
C24 0.0296(9) 0.0346(9) 0.0229(8) -0.0010(7) 0.0043(6) -0.0037(7)
C25 0.0329(9) 0.0359(9) 0.0299(9) -0.0072(7) 0.0077(7) -0.0031(8)
C26 0.0320(9) 0.0315(9) 0.0368(10) -0.0036(7) 0.0056(7) -0.0043(7)
C27 0.0406(10) 0.0345(10) 0.0347(9) 0.0031(8) 0.0113(8) -0.0060(8)
C28 0.0326(9) 0.0366(9) 0.0291(9) -0.0018(7) 0.0107(7) -0.0046(8)
O3A 0.054(4) 0.039(4) 0.036(4) 0.026(3) 0.000(3) -0.005(4)
C21A 0.055(5) 0.060(5) 0.056(5) 0.033(4) -0.011(4) -0.012(4)
C22A 0.075(5) 0.050(4) 0.078(5) 0.029(4) 0.014(4) -0.011(4)
O2A 0.053(4) 0.061(6) 0.053(5) 0.024(4) -0.023(3) -0.014(5)

loop_
_atom_type_symbol
_atom_type_description
_atom_type_scat_dispersion_real
_atom_type_scat_dispersion_imag
_atom_type_scat_source
C C 0.0033 0.0016 'International Tables Vol C Tables 4.2.6.8 and 6.1.1.4'
H H 0.0000 0.0000 'International Tables Vol C Tables 4.2.6.8 and 6.1.1.4'
N N 0.0061 0.0033 'International Tables Vol C Tables 4.2.6.8 and 6.1.1.4'
O O 0.0106 0.0060 'International Tables Vol C Tables 4.2.6.8 and 6.1.1.4'

loop_
_geom_angle_atom_site_label_1
_geom_angle_atom_site_label_2
_geom_angle_atom_site_label_3
_geom_angle
C20 O3 C21 116.4(6)
N2 N1 C1 114.75(12)
N2 N1 C8 117.25(13)
C8 N1 C1 117.81(13)
N1 N2 C5 120.64(12)
C6 N2 N1 119.29(13)
C6 N2 C5 120.08(13)
N1 C1 C2 114.34(13)
N1 C1 C19 107.81(13)
C19 C1 C2 110.82(13)
C3 C2 C1 115.46(14)
C4 C3 C2 124.90(16)
C3 C4 C5 122.56(15)
C3 C4 C20 121.64(17)
C20 C4 C5 115.80(15)
N2 C5 C4 109.83(13)
N2 C5 C23 112.65(13)
C4 C5 C23 113.44(13)
O1 C6 N2 119.91(15)
O1 C6 C7 122.54(15)
N2 C6 C7 117.55(14)
N1 C8 C13 116.70(14)
C9 C8 N1 123.04(14)
C9 C8 C13 120.14(15)
C10 C9 C8 120.59(16)
C9 C10 C11 119.88(17)
C12 C11 C10 119.79(17)
C11 C12 C13 121.72(17)
C8 C13 C14 118.67(15)
C12 C13 C8 117.88(16)
C12 C13 C14 123.44(15)
C15 C14 C13 122.65(17)
C19 C14 C13 119.02(14)
C19 C14 C15 118.33(16)
C16 C15 C14 120.74(19)
C17 C16 C15 120.33(17)
C16 C17 C18 119.69(18)
C17 C18 C19 120.64(19)
C14 C19 C1 119.68(14)
C18 C19 C1 120.09(16)
C18 C19 C14 120.17(16)
O2 C20 O3 129.7(6)
O2 C20 C4 121.1(4)
O3 C20 C4 108.5(4)
O3A C20 C4 121.9(7)
O2A C20 C4 127.1(9)
O2A C20 O3A 108.6(11)
C22 C21 O3 109.6(7)
C24 C23 C5 119.76(14)
C28 C23 C5 122.17(15)
C28 C23 C24 117.98(16)
C25 C24 C23 121.03(16)
C26 C25 C24 120.35(17)
C27 C26 C25 119.19(17)
C26 C27 C28 120.66(17)
C27 C28 C23 120.79(16)
C20 O3A C21A 119.0(11)
O3A C21A C22A 105.5(9)

loop_
_geom_bond_atom_site_label_1
_geom_bond_atom_site_label_2
_geom_bond_distance
O1 C6 1.222(2)
O2 C20 1.259(9)
O3 C20 1.349(6)
O3 C21 1.502(10)
N1 N2 1.4003(17)
N1 C1 1.467(2)
N1 C8 1.413(2)
N2 C5 1.480(2)
N2 C6 1.371(2)
C1 C2 1.561(2)
C1 C19 1.509(2)
C2 C3 1.495(2)
C3 C4 1.333(2)
C4 C5 1.511(2)
C4 C20 1.479(2)
C5 C23 1.529(2)
C6 C7 1.499(2)
C8 C9 1.391(2)
C8 C13 1.413(2)
C9 C10 1.384(3)
C10 C11 1.388(3)
C11 C12 1.381(3)
C12 C13 1.395(2)
C13 C14 1.476(2)
C14 C15 1.404(2)
C14 C19 1.398(2)
C15 C16 1.387(3)
C16 C17 1.378(3)
C17 C18 1.385(3)
C18 C19 1.393(2)
C20 O3A 1.328(8)
C20 O2A 1.147(18)
C21 C22 1.458(9)
C23 C24 1.392(2)
C23 C28 1.389(2)
C24 C25 1.386(3)
C25 C26 1.381(3)
C26 C27 1.376(3)
C27 C28 1.388(3)
O3A C21A 1.385(18)
C21A C22A 1.460(14)

loop_
_geom_torsion_atom_site_label_1
_geom_torsion_atom_site_label_2
_geom_torsion_atom_site_label_3
_geom_torsion_atom_site_label_4
_geom_torsion
O2 C20 O3A C21A -5(2)
O3 C20 O3A C21A -177(8)
N1 N2 C5 C4 32.35(19)
N1 N2 C5 C23 -95.14(16)
N1 N2 C6 O1 -177.44(16)
N1 N2 C6 C7 3.6(2)
N1 C1 C2 C3 0.3(2)
N1 C1 C19 C14 32.71(19)
N1 C1 C19 C18 -150.16(15)
N1 C8 C9 C10 -176.53(15)
N1 C8 C13 C12 176.81(15)
N1 C8 C13 C14 -2.0(2)
N2 N1 C1 C2 -73.32(17)
N2 N1 C1 C19 162.96(13)
N2 N1 C8 C9 -1.8(2)
N2 N1 C8 C13 -177.72(13)
N2 C5 C23 C24 160.22(14)
N2 C5 C23 C28 -23.3(2)
C1 N1 N2 C5 53.86(19)
C1 N1 N2 C6 -126.01(16)
C1 N1 C8 C9 -145.30(15)
C1 N1 C8 C13 38.8(2)
C1 C2 C3 C4 49.0(2)
C2 C1 C19 C14 -93.12(18)
C2 C1 C19 C18 84.01(19)
C2 C3 C4 C5 -0.7(3)
C2 C3 C4 C20 179.35(17)
C3 C4 C5 N2 -64.3(2)
C3 C4 C5 C23 62.8(2)
C3 C4 C20 O2 -165.2(6)
C3 C4 C20 O3 5.9(6)
C3 C4 C20 O3A 5.7(12)
C3 C4 C20 O2A 166.1(8)
C4 C5 C23 C24 34.7(2)
C4 C5 C23 C28 -148.82(16)
C4 C20 O3A C21A -176.3(13)
C5 N2 C6 O1 2.7(3)
C5 N2 C6 C7 -176.24(16)
C5 C4 C20 O2 14.9(6)
C5 C4 C20 O3 -174.1(6)
C5 C4 C20 O3A -174.3(11)
C5 C4 C20 O2A -13.9(8)
C5 C23 C24 C25 176.45(15)
C5 C23 C28 C27 -176.85(16)
C6 N2 C5 C4 -147.79(15)
C6 N2 C5 C23 84.72(18)
C8 N1 N2 C5 -90.74(17)
C8 N1 N2 C6 89.39(18)
C8 N1 C1 C2 71.08(18)
C8 N1 C1 C19 -52.64(18)
C8 C9 C10 C11 0.5(3)
C8 C13 C14 C15 162.21(16)
C8 C13 C14 C19 -16.6(2)
C9 C8 C13 C12 0.8(2)
C9 C8 C13 C14 -178.00(15)
C9 C10 C11 C12 -0.3(3)
C10 C11 C12 C13 0.3(3)
C11 C12 C13 C8 -0.6(3)
C11 C12 C13 C14 178.13(17)
C12 C13 C14 C15 -16.5(3)
C12 C13 C14 C19 164.70(16)
C13 C8 C9 C10 -0.7(2)
C13 C14 C15 C16 177.96(16)
C13 C14 C19 C1 -0.7(2)
C13 C14 C19 C18 -177.81(15)
C14 C15 C16 C17 0.7(3)
C15 C14 C19 C1 -179.55(15)
C15 C14 C19 C18 3.3(2)
C15 C16 C17 C18 1.7(3)
C16 C17 C18 C19 -1.6(3)
C17 C18 C19 C1 -178.07(16)
C17 C18 C19 C14 -1.0(3)
C19 C1 C2 C3 122.42(16)
C19 C14 C15 C16 -3.2(3)
C20 O3 C21 C22 -89.7(10)
C20 C4 C5 N2 115.71(16)
C20 C4 C5 C23 -117.25(17)
C20 O3A C21A C22A -153.6(16)
C21 O3 C20 O2 -15.4(14)
C21 O3 C20 C4 174.5(7)
C21 O3 C20 O3A -6(6)
C21 O3 C20 O2A 13.0(15)
C23 C24 C25 C26 0.5(3)
C24 C23 C28 C27 -0.3(3)
C24 C25 C26 C27 -0.2(3)
C25 C26 C27 C28 -0.3(3)
C26 C27 C28 C23 0.5(3)
C28 C23 C24 C25 -0.2(2)
O2A C20 O3A C21A 20(2)
